data_7123185
loop_
_publ_author_name
'Klajn, Jan'
'Stawski, Wojciech'
'Chmielewski, Piotr Jan'
'Cybi\'nska, Joanna'
'Pawlicki, Mi\/losz'

_publ_section_title
;
 A Route to a Cyclobutane-Linked Double-Looped System via a Helical
 Macrocycle
;
_journal_name_full 'Chemical Communications'
_journal_paper_doi 10.1039/C9CC01201J
_journal_year 2019
_chemical_formula_moiety '0.5(C H Cl3), C64 H62 N6'
_chemical_formula_sum 'C64.5 H62.78 Cl1.5 N6'
_chemical_formula_weight 975.15
_space_group_crystal_system triclinic
_space_group_IT_number 2
_space_group_name_Hall '-P 1'
_space_group_name_H-M_alt 'P -1'
_symmetry_space_group_name_Hall '-P 1'
_symmetry_space_group_name_H-M 'P -1'
_atom_sites_solution_hydrogens geom
_atom_sites_solution_primary dual
_audit_creation_date 2019-03-20
_audit_creation_method
;
Olex2 1.2
(compiled 2018.05.29 svn.r3508 for OlexSys, GUI svn.r5506)
;
_audit_update_record
;
2019-03-20 deposited with the CCDC.    2019-03-22 downloaded from the CCDC.
;
_cell_angle_alpha 78.605(4)
_cell_angle_beta 88.459(4)
_cell_angle_gamma 72.655(5)
_cell_formula_units_Z 4
_cell_length_a 13.4459(9)
_cell_length_b 22.2811(11)
_cell_length_c 23.3879(9)
_cell_measurement_reflns_used 5008
_cell_measurement_temperature 100(2)
_cell_measurement_theta_max 25.6490
_cell_measurement_theta_min 3.0550
_cell_volume 6552.5(6)
_computing_molecular_graphics 'Olex2 (Dolomanov et al., 2009)'
_computing_publication_material 'Olex2 (Dolomanov et al., 2009)'
_computing_structure_refinement 'ShelXL (Sheldrick, 2015)'
_computing_structure_solution 'ShelXT (Sheldrick, 2015)'
_diffrn_ambient_temperature 100
_diffrn_detector_area_resol_mean 8
_diffrn_measured_fraction_theta_full 0.994
_diffrn_measured_fraction_theta_max 0.994
_diffrn_measurement_device_type 'Bruker SMART APEX CCD area detector'
_diffrn_measurement_method '\w and \f scans'
_diffrn_radiation_monochromator graphite
_diffrn_radiation_type MoK\a
_diffrn_radiation_wavelength 0.71073
_diffrn_reflns_av_R_equivalents 0.0790
_diffrn_reflns_av_unetI/netI 0.2017
_diffrn_reflns_Laue_measured_fraction_full 0.994
_diffrn_reflns_Laue_measured_fraction_max 0.994
_diffrn_reflns_limit_h_max 16
_diffrn_reflns_limit_h_min -16
_diffrn_reflns_limit_k_max 27
_diffrn_reflns_limit_k_min -27
_diffrn_reflns_limit_l_max 28
_diffrn_reflns_limit_l_min -26
_diffrn_reflns_number 48897
_diffrn_reflns_point_group_measured_fraction_full 0.994
_diffrn_reflns_point_group_measured_fraction_max 0.994
_diffrn_reflns_theta_full 26.000
_diffrn_reflns_theta_max 26.000
_diffrn_reflns_theta_min 2.863
_diffrn_source 'sealed tube'
_exptl_absorpt_coefficient_mu 0.117
_exptl_absorpt_correction_T_max 1.0000
_exptl_absorpt_correction_T_min 0.84571
_exptl_absorpt_correction_type multi-scan
_exptl_absorpt_process_details CrysAlisPro
_exptl_crystal_colour 'clear light yellow'
_exptl_crystal_colour_lustre clear
_exptl_crystal_colour_modifier light
_exptl_crystal_colour_primary yellow
_exptl_crystal_density_diffrn 0.988
_exptl_crystal_description block
_exptl_crystal_F_000 2069
_exptl_crystal_size_max 0.706
_exptl_crystal_size_mid 0.295
_exptl_crystal_size_min 0.194
_refine_diff_density_max 0.351
_refine_diff_density_min -0.365
_refine_diff_density_rms 0.052
_refine_ls_extinction_method none
_refine_ls_goodness_of_fit_ref 0.867
_refine_ls_hydrogen_treatment constr
_refine_ls_matrix_type full
_refine_ls_number_parameters 1380
_refine_ls_number_reflns 25611
_refine_ls_number_restraints 1
_refine_ls_restrained_S_all 0.868
_refine_ls_R_factor_all 0.2309
_refine_ls_R_factor_gt 0.0992
_refine_ls_shift/su_max 0.000
_refine_ls_shift/su_mean 0.000
_refine_ls_structure_factor_coef Fsqd
_refine_ls_weighting_details 'w=1/[\s^2^(Fo^2^)+(0.1010P)^2^] where P=(Fo^2^+2Fc^2^)/3'
_refine_ls_weighting_scheme calc
_refine_ls_wR_factor_gt 0.2262
_refine_ls_wR_factor_ref 0.2788
_reflns_Friedel_coverage 0.000
_reflns_number_gt 7926
_reflns_number_total 25611
_reflns_threshold_expression 'I > 2\s(I)'
_cod_data_source_file c9cc01201j9.cif
_cod_data_source_block mjp960
_cod_original_formula_sum 'C64.50 H62.78 Cl1.50 N6'
_cod_database_code 7123185
_shelx_shelxl_version_number 2018/1
_shelx_space_group_comment
;
The symmetry employed for this shelxl refinement is uniquely defined
by the following loop, which should always be used as a source of
symmetry information in preference to the above space-group names.
They are only intended as comments.
;
_olex2_refinement_description
;
1. Fixed Uiso
 At 1.2 times of:
  All C(H) groups, All C(H,H) groups, All N(H) groups
 At 1.5 times of:
  All C(H,H,H) groups
2. Restrained distances
 C62-C65 \\sim C65-C63
 with sigma of 0.02
3. Others
 Sof(C03M)=Sof(H03M)=Sof(C03O)=Sof(H03O)=Sof(C03P)=Sof(H03P)=1-FVAR(1)
 Sof(H03B)=Sof(C3AA)=Sof(H3AA)=Sof(C6)=Sof(H6A)=Sof(H6B)=Sof(C2AA)=Sof(H2AA)=
 FVAR(1)
 Sof(C72)=Sof(H72A)=Sof(H72B)=Sof(H72C)=Sof(C73)=Sof(H73A)=Sof(H73B)=Sof(H73C)=
 Sof(C74)=Sof(H74A)=Sof(H74B)=Sof(H74C)=1-FVAR(2)
 Sof(C77)=Sof(H77A)=Sof(H77B)=Sof(H77C)=Sof(C76)=Sof(H76A)=Sof(H76B)=Sof(H76C)=
 Sof(C78)=Sof(H78A)=Sof(H78B)=Sof(H78C)=FVAR(2)
4.a Ternary CH refined with riding coordinates:
 C00N(H00N), C00O(H00O), C01A(H01A), C01C(H01C), C01Y(H01Y), C02F(H02F),
 C02Q(H02Q), C032(H032), C03B(H03B), C03S(H03S)
4.b Secondary CH2 refined with riding coordinates:
 C6(H6A,H6B)
4.c Aromatic/amide H refined with riding coordinates:
 N006(H006), N008(H008), N009(H009), N00B(H00B), C012(H012), C014(H014),
 C01B(H01B), C01D(H01D), C01F(H01F), C01K(H01K), C01L(H01L), C01R(H01R),
 C01T(H01T), C01U(H01U), C01V(H01V), C01W(H01W), C020(H020), C022(H022),
 C023(H023), C025(H025), C02A(H02A), C02B(H02B), C02C(H02C), C02E(H02E),
 C02G(H02G), C02H(H02H), C02I(H02I), C02J(H02J), C02L(H02L), C02P(H02P),
 C02S(H02S), C02T(H02T), C02W(H02W), C02X(H02X), C02Y(H02Y), C031(H031),
 C035(H035), C037(H037), C03A(H03A), C03H(H03H), C03M(H03M), C03O(H03O),
 C03P(H03P), C03Q(H03Q), C3AA(H3AA), C2AA(H2AA)
4.d Idealised Me refined as rotating group:
 C71(H71A,H71B,H71C), C70(H70A,H70B,H70C), C60(H60A,H60B,H60C), C58(H58A,H58B,
 H58C), C57(H57A,H57B,H57C), C56(H56A,H56B,H56C), C69(H69A,H69B,H69C), C59(H59A,
 H59B,H59C), C63(H63A,H63B,H63C), C66(H66A,H66B,H66C), C61(H61A,H61B,H61C),
 C62(H62A,H62B,H62C), C67(H67A,H67B,H67C), C55(H55A,H55B,H55C), C53(H53A,H53B,
 H53C), C52(H52A,H52B,H52C), C68(H68A,H68B,H68C), C51(H51A,H51B,H51C), C54(H54A,
 H54B,H54C), C77(H77A,H77B,H77C), C50(H50A,H50B,H50C), C76(H76A,H76B,H76C),
 C78(H78A,H78B,H78C), C65(H65A,H65B,H65C), C72(H72A,H72B,H72C), C73(H73A,H73B,
 H73C), C74(H74A,H74B,H74C)
;
_olex2_submission_special_instructions 'No special instructions were received'

loop_
_space_group_symop_operation_xyz
'x, y, z'
'-x, -y, -z'

loop_
_atom_site_label
_atom_site_type_symbol
_atom_site_fract_x
_atom_site_fract_y
_atom_site_fract_z
_atom_site_U_iso_or_equiv
_atom_site_adp_type
_atom_site_occupancy
_atom_site_site_symmetry_order
_atom_site_calc_flag
_atom_site_refinement_flags_posn
_atom_site_refinement_flags_occupancy
_atom_site_disorder_assembly
_atom_site_disorder_group
Cl01 Cl -0.04888(18) 0.60296(10) 0.63597(9) 0.1619(9) Uani 1 1 d . . . .
Cl02 Cl 0.03524(17) 0.68860(11) 0.55738(9) 0.1583(8) Uani 1 1 d . . . .
Cl03 Cl -0.02333(19) 0.71272(10) 0.67127(9) 0.1617(9) Uani 1 1 d . . . .
N004 N 0.8275(2) 0.38830(16) 0.10779(14) 0.0440(8) Uani 1 1 d . . . .
N005 N 0.8599(3) 0.61224(16) 0.09777(14) 0.0474(9) Uani 1 1 d . . . .
N006 N 0.7376(2) 0.66616(16) 0.17997(13) 0.0452(8) Uani 1 1 d . . . .
H006 H 0.768819 0.626725 0.175381 0.054 Uiso 1 1 calc R . . .
N007 N 0.7519(3) 0.54625(17) 0.24365(13) 0.0486(9) Uani 1 1 d . . . .
N008 N 0.1026(3) 0.74112(15) 0.41318(13) 0.0471(9) Uani 1 1 d . . . .
H008 H 0.126627 0.699560 0.414386 0.057 Uiso 1 1 calc R . . .
N009 N 1.0142(3) 0.29677(15) 0.13950(13) 0.0455(8) Uani 1 1 d . . . .
H009 H 0.989010 0.337478 0.141717 0.055 Uiso 1 1 calc R . . .
N00A N 1.0776(3) 0.37802(17) 0.19192(14) 0.0515(9) Uani 1 1 d . . . .
N00B N 0.3741(3) 0.37014(15) 0.38296(13) 0.0457(9) Uani 1 1 d . . . .
H00B H 0.347189 0.409784 0.388087 0.055 Uiso 1 1 calc R . . .
N00C N 0.0623(3) 0.65948(16) 0.35099(14) 0.0526(9) Uani 1 1 d . . . .
N00D N 0.3928(3) 0.48521(17) 0.32869(17) 0.0579(10) Uani 1 1 d . . . .
N00E N 0.2296(3) 0.42796(19) 0.45556(15) 0.0611(10) Uani 1 1 d . . . .
N00F N 0.2755(3) 0.64659(18) 0.46368(15) 0.0604(10) Uani 1 1 d . . . .
C00G C 0.4457(3) 0.35094(19) 0.34243(16) 0.0428(10) Uani 1 1 d . . . .
C00H C 0.3510(3) 0.3170(2) 0.41440(16) 0.0452(10) Uani 1 1 d . . . .
C00I C 0.1422(3) 0.7751(2) 0.44585(17) 0.0454(10) Uani 1 1 d . . . .
C00J C 0.9636(3) 0.2638(2) 0.11260(17) 0.0487(11) Uani 1 1 d . . . .
C00K C 0.0205(3) 0.78241(19) 0.37904(17) 0.0449(10) Uani 1 1 d . . . .
C00L C 0.4076(3) 0.26253(19) 0.39397(17) 0.0446(10) Uani 1 1 d . . . .
C00M C 0.6782(3) 0.6829(2) 0.22587(17) 0.0472(11) Uani 1 1 d . . . .
C00N C 0.8095(3) 0.48844(19) 0.13860(16) 0.0454(10) Uani 1 1 d . . . .
H00N H 0.757280 0.531352 0.137648 0.054 Uiso 1 1 calc R . . .
C00O C 0.9170(3) 0.49664(19) 0.11830(17) 0.0460(10) Uani 1 1 d . . . .
H00O H 0.955956 0.460335 0.099409 0.055 Uiso 1 1 calc R . . .
C00P C 0.4712(3) 0.2835(2) 0.34827(16) 0.0471(11) Uani 1 1 d . . . .
C00Q C 0.7406(3) 0.7208(2) 0.14249(18) 0.0484(11) Uani 1 1 d . . . .
C00R C 0.0028(3) 0.84431(19) 0.38965(17) 0.0459(10) Uani 1 1 d . . . .
C00S C 0.7938(3) 0.3497(2) 0.08057(17) 0.0498(11) Uani 1 1 d . . . .
C00T C -0.0239(3) 0.70369(19) 0.32741(17) 0.0478(11) Uani 1 1 d . . . .
C00U C -0.0433(3) 0.76911(19) 0.33871(16) 0.0462(10) Uani 1 1 d . . . .
C00V C 0.8658(3) 0.2830(2) 0.08520(17) 0.0487(11) Uani 1 1 d . . . .
C00W C 0.0823(3) 0.8388(2) 0.43319(16) 0.0483(11) Uani 1 1 d . . . .
C00X C 0.7653(3) 0.4484(2) 0.10755(17) 0.0486(11) Uani 1 1 d . . . .
C00Y C 0.7957(3) 0.4820(2) 0.25194(18) 0.0522(11) Uani 1 1 d . . . .
C00Z C 0.2287(3) 0.7520(2) 0.48539(17) 0.0495(11) Uani 1 1 d . . . .
C010 C 0.7000(4) 0.5732(2) 0.28777(19) 0.0591(12) Uani 1 1 d . . . .
C011 C 0.4921(3) 0.3875(2) 0.30077(19) 0.0531(11) Uani 1 1 d . . . .
C012 C 0.5444(3) 0.2521(2) 0.31210(17) 0.0517(11) Uani 1 1 d . . . .
H012 H 0.560998 0.206924 0.315962 0.062 Uiso 1 1 calc R . . .
C013 C 0.0852(3) 0.5990(2) 0.34243(18) 0.0515(11) Uani 1 1 d . . . .
C014 C -0.0962(3) 0.6891(2) 0.29459(18) 0.0548(12) Uani 1 1 d . . . .
H014 H -0.158786 0.720667 0.278623 0.066 Uiso 1 1 calc R . . .
C015 C 0.9232(3) 0.5586(2) 0.08270(18) 0.0513(11) Uani 1 1 d . . . .
C016 C 1.0609(3) 0.4376(2) 0.20175(18) 0.0511(11) Uani 1 1 d . . . .
C017 C 0.6404(3) 0.7507(2) 0.2178(2) 0.0551(12) Uani 1 1 d . . . .
C018 C 0.8627(3) 0.6701(2) 0.06960(17) 0.0499(11) Uani 1 1 d . . . .
C019 C 0.7941(3) 0.7264(2) 0.08939(18) 0.0498(11) Uani 1 1 d . . . .
C01A C 0.8563(3) 0.4589(2) 0.20130(17) 0.0498(11) Uani 1 1 d . . . .
H01A H 0.876554 0.411012 0.207900 0.060 Uiso 1 1 calc R . . .
C01B C -0.1214(3) 0.8218(2) 0.30910(18) 0.0562(12) Uani 1 1 d . . . .
H01B H -0.166107 0.814637 0.282143 0.067 Uiso 1 1 calc R . . .
C01C C 0.9542(3) 0.4824(2) 0.18480(17) 0.0537(11) Uani 1 1 d . . . .
H01C H 0.945842 0.523677 0.197909 0.064 Uiso 1 1 calc R . . .
C01D C 0.0184(4) 0.5803(2) 0.30902(18) 0.0596(13) Uani 1 1 d . . . .
H01D H 0.035145 0.537780 0.302338 0.071 Uiso 1 1 calc R . . .
C01E C 0.6808(3) 0.7744(2) 0.1632(2) 0.0554(12) Uani 1 1 d . . . .
C01F C -0.0719(4) 0.6262(2) 0.28657(18) 0.0609(13) Uani 1 1 d . . . .
H01F H -0.119441 0.614692 0.264769 0.073 Uiso 1 1 calc R . . .
C01G C 0.6548(3) 0.6430(2) 0.27686(18) 0.0537(12) Uani 1 1 d . . . .
C01H C -0.1378(3) 0.8854(2) 0.31694(18) 0.0518(11) Uani 1 1 d . . . .
C01I C 1.1866(4) 0.2704(2) 0.1926(2) 0.0595(12) Uani 1 1 d . . . .
C01J C 1.0306(3) 0.2000(2) 0.11710(18) 0.0532(11) Uani 1 1 d . . . .
C01K C 0.3929(3) 0.2030(2) 0.41831(18) 0.0552(12) Uani 1 1 d . . . .
H01K H 0.432585 0.165700 0.404899 0.066 Uiso 1 1 calc R . . .
C01L C 1.1373(4) 0.4561(2) 0.2241(2) 0.0661(13) Uani 1 1 d . . . .
H01L H 1.124036 0.498763 0.229983 0.079 Uiso 1 1 calc R . . .
C01N C 0.5922(3) 0.2860(2) 0.27119(19) 0.0566(12) Uani 1 1 d . . . .
C01O C 0.1890(4) 0.8626(2) 0.5017(2) 0.0662(14) Uani 1 1 d . . . .
C01P C 1.1236(4) 0.1973(2) 0.14841(19) 0.0603(12) Uani 1 1 d . . . .
C01Q C 0.4637(4) 0.4587(2) 0.2921(2) 0.0573(12) Uani 1 1 d . . . .
C01R C 0.2498(3) 0.7982(2) 0.51178(17) 0.0526(11) Uani 1 1 d . . . .
H01R H 0.308544 0.785203 0.537960 0.063 Uiso 1 1 calc R . . .
C01S C 1.1086(3) 0.2572(2) 0.16213(19) 0.0509(11) Uani 1 1 d . . . .
C01T C 0.8367(4) 0.2370(2) 0.06378(17) 0.0568(12) Uani 1 1 d . . . .
H01T H 0.770398 0.249506 0.044301 0.068 Uiso 1 1 calc R . . .
C01U C -0.0738(3) 0.8945(2) 0.35856(18) 0.0562(12) Uani 1 1 d . . . .
H01U H -0.083823 0.936498 0.365418 0.067 Uiso 1 1 calc R . . .
C01V C 0.5649(3) 0.3526(2) 0.26562(19) 0.0596(12) Uani 1 1 d . . . .
H01V H 0.597345 0.375838 0.236426 0.071 Uiso 1 1 calc R . . .
C01W C 0.7782(4) 0.7894(2) 0.05906(19) 0.0608(12) Uani 1 1 d . . . .
H01W H 0.811966 0.795052 0.023058 0.073 Uiso 1 1 calc R . . .
C01X C 0.2811(4) 0.3140(2) 0.46128(18) 0.0598(12) Uani 1 1 d . . . .
C01Y C 0.1833(3) 0.5525(2) 0.37039(19) 0.0586(12) Uani 1 1 d . . . .
H01Y H 0.198758 0.511093 0.356546 0.070 Uiso 1 1 calc R . . .
C01Z C 0.3606(4) 0.5498(2) 0.3246(2) 0.0699(16) Uani 1 1 d . . . .
C020 C 0.9958(4) 0.1553(2) 0.09600(19) 0.0607(12) Uani 1 1 d . . . .
H020 H 1.039422 0.112293 0.100321 0.073 Uiso 1 1 calc R . . .
C021 C 1.1730(4) 0.3347(2) 0.2056(2) 0.0603(12) Uani 1 1 d . . . .
C022 C 0.1075(4) 0.8827(2) 0.46114(18) 0.0610(13) Uani 1 1 d . . . .
H022 H 0.068079 0.926696 0.452040 0.073 Uiso 1 1 calc R . . .
C023 C 0.5902(3) 0.6756(3) 0.3164(2) 0.0660(14) Uani 1 1 d . . . .
H023 H 0.573164 0.650606 0.350929 0.079 Uiso 1 1 calc R . . .
C024 C 0.2273(4) 0.3706(2) 0.48566(18) 0.0635(14) Uani 1 1 d . . . .
C025 C 0.5763(3) 0.7789(3) 0.2585(2) 0.0681(14) Uani 1 1 d . . . .
H025 H 0.550193 0.824360 0.252028 0.082 Uiso 1 1 calc R . . .
C026 C 0.3222(4) 0.1976(3) 0.4611(2) 0.0712(14) Uani 1 1 d . . . .
C027 C 0.7171(4) 0.8447(2) 0.0770(2) 0.0646(13) Uani 1 1 d . . . .
C028 C 0.8989(4) 0.1728(2) 0.06895(18) 0.0606(13) Uani 1 1 d . . . .
C029 C 0.1786(4) 0.4805(2) 0.4760(2) 0.0655(14) Uani 1 1 d . . . .
C02A C 0.6696(4) 0.4710(2) 0.0808(2) 0.0688(14) Uani 1 1 d . . . .
H02A H 0.626715 0.512906 0.082908 0.083 Uiso 1 1 calc R . . .
C02B C 0.6684(4) 0.8358(2) 0.1310(2) 0.0656(13) Uani 1 1 d . . . .
H02B H 0.626913 0.872039 0.145299 0.079 Uiso 1 1 calc R . . .
C02C C 1.2770(4) 0.2197(2) 0.2081(2) 0.0752(15) Uani 1 1 d . . . .
H02C H 1.331018 0.227066 0.228457 0.090 Uiso 1 1 calc R . . .
C02D C 0.5490(4) 0.7433(3) 0.3079(2) 0.0719(15) Uani 1 1 d . . . .
C02E C 1.2158(4) 0.1469(2) 0.1665(2) 0.0669(13) Uani 1 1 d . . . .
H02E H 1.224178 0.105467 0.158665 0.080 Uiso 1 1 calc R . . .
C02F C 0.1916(4) 0.5403(2) 0.4403(2) 0.0694(15) Uani 1 1 d . . . .
H02F H 0.144684 0.578224 0.454264 0.083 Uiso 1 1 calc R . . .
C02G C 0.6975(4) 0.3718(2) 0.0510(2) 0.0661(13) Uani 1 1 d . . . .
H02G H 0.675157 0.344673 0.030952 0.079 Uiso 1 1 calc R . . .
C02H C 0.2707(4) 0.2530(2) 0.4827(2) 0.0683(14) Uani 1 1 d . . . .
H02H H 0.225439 0.248705 0.514138 0.082 Uiso 1 1 calc R . . .
C02I C 1.2525(4) 0.3506(2) 0.2297(2) 0.0709(14) Uani 1 1 d . . . .
H02I H 1.318256 0.319469 0.240172 0.085 Uiso 1 1 calc R . . .
C02J C 0.9930(3) 0.5621(2) 0.03899(19) 0.0612(13) Uani 1 1 d . . . .
H02J H 1.040789 0.524212 0.030384 0.073 Uiso 1 1 calc R . . .
C02K C 1.2941(4) 0.1587(2) 0.1959(2) 0.0732(15) Uani 1 1 d . . . .
C02L C 0.7873(4) 0.4403(2) 0.30243(19) 0.0787(16) Uani 1 1 d . . . .
H02L H 0.814726 0.395103 0.305936 0.094 Uiso 1 1 calc R . . .
C02M C 0.2961(4) 0.6864(2) 0.4972(2) 0.0745(16) Uani 1 1 d . . . .
C02O C -0.2215(4) 0.9382(2) 0.2799(2) 0.0668(14) Uani 1 1 d . . . .
C02P C 0.5064(4) 0.4963(2) 0.2505(2) 0.0746(15) Uani 1 1 d . . . .
H02P H 0.557050 0.477493 0.224958 0.089 Uiso 1 1 calc R . . .
C02Q C 0.2805(4) 0.5757(2) 0.3681(2) 0.0721(15) Uani 1 1 d . . . .
H02Q H 0.260229 0.623600 0.360906 0.086 Uiso 1 1 calc R . . .
C02R C 0.6700(4) 0.2550(2) 0.2287(2) 0.0700(14) Uani 1 1 d . . . .
C02S C 0.4001(4) 0.5886(3) 0.2845(3) 0.0879(18) Uani 1 1 d . . . .
H02S H 0.377204 0.633707 0.282352 0.105 Uiso 1 1 calc R . . .
C02T C 0.6337(4) 0.4341(3) 0.0508(2) 0.0793(16) Uani 1 1 d . . . .
H02T H 0.567792 0.450352 0.030597 0.095 Uiso 1 1 calc R . . .
C02U C 0.7021(5) 0.9104(2) 0.0391(2) 0.0775(15) Uani 1 1 d . . . .
C71 C 0.7713(4) 0.2747(3) 0.2317(2) 0.0883(17) Uani 1 1 d . . . .
H71A H 0.754068 0.321533 0.222670 0.132 Uiso 1 1 calc GR . . .
H71B H 0.820218 0.256581 0.203287 0.132 Uiso 1 1 calc GR . . .
H71C H 0.803472 0.258234 0.271028 0.132 Uiso 1 1 calc GR . . .
C02W C 1.2344(4) 0.4117(3) 0.2379(2) 0.0755(15) Uani 1 1 d . . . .
H02W H 1.288527 0.423871 0.253268 0.091 Uiso 1 1 calc R . . .
C02X C 0.9292(4) 0.6767(2) 0.0225(2) 0.0734(15) Uani 1 1 d . . . .
H02X H 0.929930 0.717798 0.001850 0.088 Uiso 1 1 calc R . . .
C02Y C 0.1269(5) 0.4804(3) 0.5261(2) 0.107(2) Uani 1 1 d . . . .
H02Y H 0.092552 0.518984 0.539053 0.129 Uiso 1 1 calc R . . .
C02Z C 0.8576(5) 0.1231(3) 0.0479(2) 0.0816(16) Uani 1 1 d . . . .
C75 C 0.2990(6) 0.1354(3) 0.4858(3) 0.0858(17) Uani 1 1 d . . . .
C031 C 0.1742(4) 0.3657(3) 0.5384(2) 0.0887(18) Uani 1 1 d . . . .
H031 H 0.171715 0.325165 0.559657 0.106 Uiso 1 1 calc R . . .
C032 C 0.3055(4) 0.5468(2) 0.4336(2) 0.0776(17) Uani 1 1 d . . . .
H032 H 0.358317 0.503523 0.438939 0.093 Uiso 1 1 calc R . . .
C70 C 0.6976(4) 0.1813(2) 0.2432(2) 0.0915(18) Uani 1 1 d . . . .
H70A H 0.730741 0.165104 0.282336 0.137 Uiso 1 1 calc GR . . .
H70B H 0.745814 0.163231 0.214536 0.137 Uiso 1 1 calc GR . . .
H70C H 0.633951 0.168712 0.242061 0.137 Uiso 1 1 calc GR . . .
C035 C 0.4730(4) 0.5628(3) 0.2470(3) 0.0865(18) Uani 1 1 d . . . .
H035 H 0.500824 0.589907 0.218821 0.104 Uiso 1 1 calc R . . .
C60 C -0.2399(4) 1.0020(2) 0.2983(3) 0.104(2) Uani 1 1 d . . . .
H60A H -0.265446 0.998977 0.338034 0.156 Uiso 1 1 calc GR . . .
H60B H -0.291754 1.035338 0.271537 0.156 Uiso 1 1 calc GR . . .
H60C H -0.174335 1.012891 0.297063 0.156 Uiso 1 1 calc GR . . .
C037 C 0.9924(4) 0.6220(3) 0.0078(2) 0.0823(16) Uani 1 1 d . . . .
H037 H 1.036572 0.624901 -0.024357 0.099 Uiso 1 1 calc R . . .
C038 C 1.3975(5) 0.1060(3) 0.2142(3) 0.0913(18) Uani 1 1 d . . . .
C03A C 0.6932(5) 0.5333(3) 0.3414(2) 0.0950(19) Uani 1 1 d . . . .
H03A H 0.659225 0.551290 0.372953 0.114 Uiso 1 1 calc R . . .
C03B C 0.3319(4) 0.5853(3) 0.4726(3) 0.097(2) Uani 1 1 d . . . .
H03B H 0.316535 0.565902 0.512972 0.116 Uiso 0.274(5) 1 calc R P A 1
C58 C 0.6327(5) 0.9651(2) 0.0647(2) 0.108(2) Uani 1 1 d . . . .
H58A H 0.563466 0.959300 0.070686 0.162 Uiso 1 1 calc GR . . .
H58B H 0.626548 1.005829 0.037755 0.162 Uiso 1 1 calc GR . . .
H58C H 0.663257 0.965400 0.102133 0.162 Uiso 1 1 calc GR . . .
C03D C 0.4759(5) 0.7709(3) 0.3532(3) 0.099(2) Uani 1 1 d . . . .
C57 C 0.8110(5) 0.9213(2) 0.0299(3) 0.0977(19) Uani 1 1 d . . . .
H57A H 0.840350 0.922400 0.067444 0.147 Uiso 1 1 calc GR . . .
H57B H 0.803668 0.962113 0.002836 0.147 Uiso 1 1 calc GR . . .
H57C H 0.857530 0.886179 0.013664 0.147 Uiso 1 1 calc GR . . .
C56 C 0.6546(5) 0.9128(2) -0.0214(2) 0.107(2) Uani 1 1 d . . . .
H56A H 0.700005 0.878589 -0.039243 0.161 Uiso 1 1 calc GR . . .
H56B H 0.648538 0.954486 -0.046726 0.161 Uiso 1 1 calc GR . . .
H56C H 0.585416 0.906726 -0.016520 0.161 Uiso 1 1 calc GR . . .
C69 C 0.6199(4) 0.2772(3) 0.1667(2) 0.0927(18) Uani 1 1 d . . . .
H69A H 0.557253 0.263444 0.165817 0.139 Uiso 1 1 calc GR . . .
H69B H 0.669688 0.258178 0.139137 0.139 Uiso 1 1 calc GR . . .
H69C H 0.600807 0.324059 0.155822 0.139 Uiso 1 1 calc GR . . .
C03H C 0.7370(6) 0.4672(3) 0.3479(2) 0.111(2) Uani 1 1 d . . . .
H03H H 0.732229 0.440079 0.384123 0.133 Uiso 1 1 calc R . . .
C59 C -0.3253(5) 0.9234(3) 0.2819(3) 0.119(2) Uani 1 1 d . . . .
H59A H -0.316457 0.883281 0.268436 0.178 Uiso 1 1 calc GR . . .
H59B H -0.377022 0.958458 0.256561 0.178 Uiso 1 1 calc GR . . .
H59C H -0.349109 0.919114 0.322074 0.178 Uiso 1 1 calc GR . . .
C63 C 0.1530(5) 0.9735(2) 0.5206(3) 0.106(2) Uani 1 1 d D . . .
H63A H 0.152521 0.989605 0.478439 0.160 Uiso 1 1 calc GR . . .
H63B H 0.180780 0.999564 0.541255 0.160 Uiso 1 1 calc GR . . .
H63C H 0.081778 0.975990 0.532677 0.160 Uiso 1 1 calc GR . . .
C66 C 0.3755(4) 0.7533(3) 0.3519(2) 0.105(2) Uani 1 1 d . . . .
H66A H 0.347154 0.764483 0.311748 0.157 Uiso 1 1 calc GR . . .
H66B H 0.324876 0.776904 0.376631 0.157 Uiso 1 1 calc GR . . .
H66C H 0.389757 0.707090 0.366547 0.157 Uiso 1 1 calc GR . . .
C61 C -0.1909(5) 0.9459(3) 0.2164(2) 0.116(2) Uani 1 1 d . . . .
H61A H -0.122712 0.953594 0.213127 0.174 Uiso 1 1 calc GR . . .
H61B H -0.243165 0.982405 0.192858 0.174 Uiso 1 1 calc GR . . .
H61C H -0.187170 0.906776 0.202196 0.174 Uiso 1 1 calc GR . . .
C03M C 0.3645(5) 0.6594(3) 0.5468(3) 0.0570(18) Uani 0.726(5) 1 d . P A 2
H03M H 0.372954 0.685706 0.572564 0.068 Uiso 0.726(5) 1 calc R P A 2
C62 C 0.2231(14) 0.8806(4) 0.5979(4) 0.352(12) Uani 1 1 d D . . .
H62A H 0.154596 0.897004 0.614135 0.527 Uiso 1 1 calc GR . . .
H62B H 0.274966 0.893612 0.617104 0.527 Uiso 1 1 calc GR . . .
H62C H 0.242840 0.833720 0.604470 0.527 Uiso 1 1 calc GR . . .
C03O C 0.3992(5) 0.5562(3) 0.5240(3) 0.0582(19) Uani 0.726(5) 1 d . P A 2
H03O H 0.429627 0.511048 0.534408 0.070 Uiso 0.726(5) 1 calc R P A 2
C03P C 0.4178(5) 0.5964(3) 0.5574(2) 0.0590(19) Uani 0.726(5) 1 d . P A 2
H03P H 0.468864 0.579518 0.588376 0.071 Uiso 0.726(5) 1 calc R P A 2
C03Q C 0.1268(6) 0.4203(3) 0.5579(2) 0.127(3) Uani 1 1 d . . . .
H03Q H 0.092661 0.417704 0.594044 0.152 Uiso 1 1 calc R . . .
C67 C 0.4381(5) 0.8451(3) 0.3363(3) 0.122(2) Uani 1 1 d . . . .
H67A H 0.497422 0.861811 0.337852 0.184 Uiso 1 1 calc GR . . .
H67B H 0.385869 0.862145 0.363678 0.184 Uiso 1 1 calc GR . . .
H67C H 0.407043 0.858315 0.296639 0.184 Uiso 1 1 calc GR . . .
C03S C -0.0532(5) 0.6811(3) 0.6145(2) 0.108(2) Uani 1 1 d . . . .
H03S H -0.125370 0.706323 0.599157 0.129 Uiso 1 1 calc R . . .
C55 C 1.4282(6) 0.1027(3) 0.2745(3) 0.159(4) Uani 1 1 d . . . .
H55A H 1.442911 0.142488 0.277594 0.238 Uiso 1 1 calc GR . . .
H55B H 1.490899 0.066249 0.286135 0.238 Uiso 1 1 calc GR . . .
H55C H 1.371511 0.097156 0.300187 0.238 Uiso 1 1 calc GR . . .
C53 C 1.4815(5) 0.1189(4) 0.1744(3) 0.136(3) Uani 1 1 d . . . .
H53A H 1.462321 0.119308 0.134166 0.205 Uiso 1 1 calc GR . . .
H53B H 1.547429 0.085281 0.186252 0.205 Uiso 1 1 calc GR . . .
H53C H 1.489449 0.160687 0.176807 0.205 Uiso 1 1 calc GR . . .
C52 C 0.7592(6) 0.1202(3) 0.0768(4) 0.164(4) Uani 1 1 d . . . .
H52A H 0.774662 0.098402 0.117668 0.246 Uiso 1 1 calc GR . . .
H52B H 0.725208 0.096460 0.056829 0.246 Uiso 1 1 calc GR . . .
H52C H 0.712757 0.163844 0.074994 0.246 Uiso 1 1 calc GR . . .
C68 C 0.5331(5) 0.7514(4) 0.4125(3) 0.181(4) Uani 1 1 d . . . .
H68A H 0.552898 0.704636 0.425105 0.271 Uiso 1 1 calc GR . . .
H68B H 0.487336 0.771580 0.441115 0.271 Uiso 1 1 calc GR . . .
H68C H 0.595915 0.765397 0.409450 0.271 Uiso 1 1 calc GR . . .
C51 C 0.9373(6) 0.0546(3) 0.0620(4) 0.168(4) Uani 1 1 d . . . .
H51A H 1.000880 0.054437 0.040531 0.252 Uiso 1 1 calc GR . . .
H51B H 0.906658 0.023824 0.050472 0.252 Uiso 1 1 calc GR . . .
H51C H 0.954336 0.042495 0.104029 0.252 Uiso 1 1 calc GR . . .
C54 C 1.3958(5) 0.0397(3) 0.2024(3) 0.145(3) Uani 1 1 d . . . .
H54A H 1.333011 0.030190 0.218639 0.217 Uiso 1 1 calc GR . . .
H54B H 1.457762 0.006235 0.221002 0.217 Uiso 1 1 calc GR . . .
H54C H 1.395612 0.041221 0.160276 0.217 Uiso 1 1 calc GR . . .
C77 C 0.3563(9) 0.0787(5) 0.4527(6) 0.082(4) Uani 0.620(12) 1 d . P B 3
H77A H 0.339234 0.092937 0.410726 0.122 Uiso 0.620(12) 1 calc GR P B 3
H77B H 0.332711 0.041114 0.467670 0.122 Uiso 0.620(12) 1 calc GR P B 3
H77C H 0.431843 0.067325 0.459260 0.122 Uiso 0.620(12) 1 calc GR P B 3
C50 C 0.8452(7) 0.1379(4) -0.0160(3) 0.185(4) Uani 1 1 d . . . .
H50A H 0.802580 0.182535 -0.028930 0.278 Uiso 1 1 calc GR . . .
H50B H 0.810887 0.109290 -0.028519 0.278 Uiso 1 1 calc GR . . .
H50C H 0.913908 0.131658 -0.033229 0.278 Uiso 1 1 calc GR . . .
C76 C 0.3286(12) 0.1120(5) 0.5477(5) 0.104(5) Uani 0.620(12) 1 d . P B 3
H76A H 0.403503 0.104999 0.553294 0.156 Uiso 0.620(12) 1 calc GR P B 3
H76B H 0.312603 0.071529 0.561408 0.156 Uiso 0.620(12) 1 calc GR P B 3
H76C H 0.289561 0.143850 0.570050 0.156 Uiso 0.620(12) 1 calc GR P B 3
C78 C 0.1733(7) 0.1450(4) 0.4744(4) 0.083(4) Uani 0.620(12) 1 d . P B 3
H78A H 0.131566 0.174396 0.498138 0.125 Uiso 0.620(12) 1 calc GR P B 3
H78B H 0.159912 0.103434 0.485173 0.125 Uiso 0.620(12) 1 calc GR P B 3
H78C H 0.154331 0.162985 0.432996 0.125 Uiso 0.620(12) 1 calc GR P B 3
C64 C 0.2183(6) 0.9072(3) 0.5346(3) 0.124(3) Uani 1 1 d . . . .
C65 C 0.3265(7) 0.9070(4) 0.5223(7) 0.279(9) Uani 1 1 d D . . .
H65A H 0.370750 0.862721 0.524500 0.419 Uiso 1 1 calc GR . . .
H65B H 0.351771 0.925933 0.551144 0.419 Uiso 1 1 calc GR . . .
H65C H 0.328782 0.932064 0.483115 0.419 Uiso 1 1 calc GR . . .
C3AA C 0.4875(11) 0.6184(6) 0.5047(6) 0.036(4) Uani 0.274(5) 1 d . P A 1
H3AA H 0.554024 0.608676 0.523253 0.044 Uiso 0.274(5) 1 calc R P A 1
C6 C 0.4672(10) 0.5763(7) 0.4735(6) 0.042(4) Uani 0.274(5) 1 d . P A 1
H6A H 0.506223 0.531681 0.491773 0.051 Uiso 0.274(5) 1 calc R P A 1
H6B H 0.490464 0.585249 0.433057 0.051 Uiso 0.274(5) 1 calc R P A 1
C2AA C 0.4147(12) 0.6717(7) 0.5087(6) 0.038(4) Uani 0.274(5) 1 d . P A 1
H2AA H 0.437021 0.704579 0.519672 0.046 Uiso 0.274(5) 1 calc R P A 1
C72 C 0.233(2) 0.1377(12) 0.5385(8) 0.145(11) Uani 0.380(12) 1 d . P B 4
H72A H 0.267598 0.148935 0.569335 0.217 Uiso 0.380(12) 1 calc GR P B 4
H72B H 0.222470 0.095579 0.552614 0.217 Uiso 0.380(12) 1 calc GR P B 4
H72C H 0.164994 0.170020 0.528079 0.217 Uiso 0.380(12) 1 calc GR P B 4
C73 C 0.412(2) 0.0919(10) 0.5131(11) 0.164(13) Uani 0.380(12) 1 d . P B 4
H73A H 0.464196 0.093432 0.483396 0.245 Uiso 0.380(12) 1 calc GR P B 4
H73B H 0.410962 0.047460 0.526307 0.245 Uiso 0.380(12) 1 calc GR P B 4
H73C H 0.428950 0.108192 0.546345 0.245 Uiso 0.380(12) 1 calc GR P B 4
C74 C 0.279(3) 0.1100(14) 0.4364(11) 0.159(14) Uani 0.380(12) 1 d . P B 4
H74A H 0.223499 0.142284 0.411205 0.238 Uiso 0.380(12) 1 calc GR P B 4
H74B H 0.257540 0.071420 0.450346 0.238 Uiso 0.380(12) 1 calc GR P B 4
H74C H 0.342694 0.098992 0.414326 0.238 Uiso 0.380(12) 1 calc GR P B 4

loop_
_atom_site_aniso_label
_atom_site_aniso_U_11
_atom_site_aniso_U_22
_atom_site_aniso_U_33
_atom_site_aniso_U_23
_atom_site_aniso_U_13
_atom_site_aniso_U_12
Cl01 0.199(2) 0.1682(19) 0.1266(16) 0.0475(14) -0.0672(15) -0.1095(17)
Cl02 0.167(2) 0.182(2) 0.1125(15) 0.0067(14) 0.0290(14) -0.0566(16)
Cl03 0.208(2) 0.165(2) 0.1065(15) -0.0205(13) -0.0293(15) -0.0494(17)
N004 0.040(2) 0.047(2) 0.047(2) -0.0103(17) 0.0066(16) -0.0163(18)
N005 0.053(2) 0.042(2) 0.044(2) -0.0063(17) 0.0003(16) -0.0115(18)
N006 0.044(2) 0.055(2) 0.0398(19) -0.0197(18) 0.0094(15) -0.0138(17)
N007 0.064(2) 0.063(3) 0.0313(19) -0.0178(18) 0.0114(16) -0.034(2)
N008 0.061(2) 0.035(2) 0.048(2) -0.0081(16) -0.0135(18) -0.0168(18)
N009 0.047(2) 0.037(2) 0.051(2) -0.0095(16) -0.0051(17) -0.0097(17)
N00A 0.048(2) 0.053(2) 0.054(2) -0.0053(18) -0.0077(17) -0.017(2)
N00B 0.060(2) 0.044(2) 0.0357(19) -0.0099(17) -0.0057(17) -0.0185(18)
N00C 0.061(2) 0.038(2) 0.055(2) -0.0064(18) -0.0178(19) -0.0102(19)
N00D 0.053(3) 0.042(2) 0.076(3) -0.006(2) -0.023(2) -0.011(2)
N00E 0.080(3) 0.057(3) 0.039(2) -0.008(2) -0.0163(19) -0.010(2)
N00F 0.063(3) 0.057(3) 0.063(2) -0.026(2) -0.021(2) -0.010(2)
C00G 0.061(3) 0.035(2) 0.031(2) -0.0065(19) -0.005(2) -0.012(2)
C00H 0.056(3) 0.045(3) 0.030(2) 0.002(2) -0.0102(19) -0.014(2)
C00I 0.046(3) 0.053(3) 0.041(2) -0.013(2) -0.003(2) -0.019(2)
C00J 0.057(3) 0.054(3) 0.044(3) -0.010(2) 0.008(2) -0.029(2)
C00K 0.047(3) 0.043(3) 0.042(2) -0.012(2) -0.008(2) -0.005(2)
C00L 0.055(3) 0.040(3) 0.037(2) -0.008(2) -0.008(2) -0.011(2)
C00M 0.040(2) 0.068(3) 0.043(3) -0.026(2) 0.0083(19) -0.021(2)
C00N 0.044(3) 0.046(3) 0.042(2) -0.006(2) 0.0016(19) -0.008(2)
C00O 0.045(3) 0.048(3) 0.045(2) -0.012(2) 0.0055(19) -0.014(2)
C00P 0.058(3) 0.059(3) 0.028(2) 0.000(2) 0.0040(19) -0.028(2)
C00Q 0.051(3) 0.047(3) 0.046(3) -0.010(2) 0.001(2) -0.012(2)
C00R 0.053(3) 0.042(3) 0.039(2) -0.016(2) 0.004(2) -0.004(2)
C00S 0.053(3) 0.059(3) 0.039(2) -0.007(2) 0.000(2) -0.022(2)
C00T 0.058(3) 0.042(3) 0.046(3) -0.009(2) -0.008(2) -0.019(2)
C00U 0.058(3) 0.041(3) 0.037(2) -0.0064(19) -0.008(2) -0.011(2)
C00V 0.055(3) 0.064(3) 0.037(2) -0.016(2) 0.005(2) -0.030(3)
C00W 0.057(3) 0.057(3) 0.032(2) -0.012(2) -0.004(2) -0.017(2)
C00X 0.044(3) 0.061(3) 0.042(2) -0.011(2) -0.006(2) -0.016(2)
C00Y 0.063(3) 0.066(3) 0.038(3) -0.015(2) -0.008(2) -0.030(3)
C00Z 0.056(3) 0.056(3) 0.037(2) -0.011(2) 0.001(2) -0.016(2)
C010 0.080(3) 0.068(3) 0.043(3) -0.011(2) 0.013(2) -0.042(3)
C011 0.046(3) 0.058(3) 0.056(3) -0.001(2) -0.008(2) -0.023(2)
C012 0.060(3) 0.060(3) 0.036(2) -0.010(2) 0.001(2) -0.020(2)
C013 0.052(3) 0.046(3) 0.051(3) -0.003(2) -0.009(2) -0.010(2)
C014 0.061(3) 0.044(3) 0.061(3) -0.005(2) -0.008(2) -0.020(2)
C015 0.059(3) 0.052(3) 0.045(3) -0.011(2) 0.002(2) -0.018(2)
C016 0.044(3) 0.057(3) 0.056(3) -0.010(2) -0.001(2) -0.020(2)
C017 0.052(3) 0.062(3) 0.061(3) -0.025(2) 0.010(2) -0.024(2)
C018 0.053(3) 0.054(3) 0.036(2) -0.004(2) 0.011(2) -0.010(2)
C019 0.057(3) 0.044(3) 0.045(3) -0.012(2) 0.002(2) -0.008(2)
C01A 0.059(3) 0.052(3) 0.043(3) -0.008(2) 0.007(2) -0.024(2)
C01B 0.066(3) 0.052(3) 0.051(3) -0.015(2) -0.007(2) -0.015(2)
C01C 0.062(3) 0.061(3) 0.045(3) -0.018(2) 0.004(2) -0.024(3)
C01D 0.074(3) 0.054(3) 0.053(3) -0.013(2) -0.020(2) -0.019(3)
C01E 0.048(3) 0.058(3) 0.059(3) -0.022(3) -0.001(2) -0.007(2)
C01F 0.077(3) 0.060(3) 0.049(3) -0.003(2) -0.023(2) -0.028(3)
C01G 0.061(3) 0.073(3) 0.041(3) -0.016(2) 0.012(2) -0.038(3)
C01H 0.055(3) 0.050(3) 0.045(3) -0.018(2) -0.008(2) -0.001(2)
C01I 0.059(3) 0.057(3) 0.066(3) -0.017(2) -0.010(2) -0.018(3)
C01J 0.058(3) 0.053(3) 0.052(3) -0.010(2) 0.008(2) -0.023(2)
C01K 0.067(3) 0.054(3) 0.043(3) -0.013(2) 0.004(2) -0.015(2)
C01L 0.072(4) 0.064(3) 0.069(3) -0.017(3) -0.005(3) -0.027(3)
C01N 0.062(3) 0.051(3) 0.056(3) -0.009(2) 0.015(2) -0.018(2)
C01O 0.071(3) 0.062(3) 0.066(3) -0.025(3) -0.020(3) -0.009(3)
C01P 0.070(3) 0.051(3) 0.061(3) -0.012(2) 0.005(3) -0.019(3)
C01Q 0.049(3) 0.050(3) 0.073(3) -0.005(3) -0.020(2) -0.018(2)
C01R 0.058(3) 0.061(3) 0.041(2) -0.017(2) -0.011(2) -0.015(2)
C01S 0.050(3) 0.043(3) 0.061(3) -0.011(2) 0.008(2) -0.015(2)
C01T 0.076(3) 0.073(3) 0.035(2) -0.012(2) 0.007(2) -0.042(3)
C01U 0.071(3) 0.046(3) 0.046(3) -0.017(2) 0.003(2) -0.005(2)
C01V 0.059(3) 0.067(3) 0.052(3) 0.003(2) 0.010(2) -0.029(3)
C01W 0.083(4) 0.049(3) 0.054(3) -0.007(2) 0.004(2) -0.026(3)
C01X 0.072(3) 0.071(3) 0.035(2) -0.012(2) 0.009(2) -0.019(3)
C01Y 0.071(3) 0.047(3) 0.060(3) -0.012(2) -0.024(2) -0.017(2)
C01Z 0.071(4) 0.051(3) 0.094(4) 0.008(3) -0.040(3) -0.037(3)
C020 0.073(3) 0.053(3) 0.064(3) -0.027(2) 0.006(3) -0.022(3)
C021 0.052(3) 0.060(3) 0.072(3) -0.010(3) -0.010(2) -0.021(3)
C022 0.083(4) 0.051(3) 0.046(3) -0.017(2) -0.014(2) -0.008(3)
C023 0.058(3) 0.112(4) 0.050(3) -0.040(3) 0.021(2) -0.044(3)
C024 0.074(3) 0.072(4) 0.029(2) -0.014(2) -0.006(2) 0.005(3)
C025 0.043(3) 0.084(4) 0.089(4) -0.059(3) 0.011(3) -0.010(3)
C026 0.098(4) 0.071(4) 0.046(3) -0.004(3) 0.015(3) -0.034(3)
C027 0.069(3) 0.050(3) 0.070(3) -0.010(3) -0.016(3) -0.012(3)
C028 0.087(4) 0.074(4) 0.039(3) -0.023(2) 0.008(2) -0.044(3)
C029 0.080(4) 0.063(3) 0.040(3) -0.018(3) -0.017(2) 0.005(3)
C02A 0.061(3) 0.069(3) 0.077(3) -0.016(3) -0.012(3) -0.018(3)
C02B 0.078(4) 0.048(3) 0.068(3) -0.018(3) -0.006(3) -0.010(3)
C02C 0.071(4) 0.062(3) 0.089(4) -0.016(3) -0.024(3) -0.011(3)
C02D 0.064(3) 0.104(4) 0.074(4) -0.061(3) 0.031(3) -0.038(3)
C02E 0.067(4) 0.046(3) 0.081(4) -0.015(3) 0.016(3) -0.007(3)
C02F 0.079(4) 0.073(4) 0.055(3) -0.033(3) -0.030(3) -0.005(3)
C02G 0.065(3) 0.071(4) 0.068(3) -0.012(3) -0.011(3) -0.029(3)
C02H 0.076(4) 0.077(4) 0.047(3) 0.001(3) 0.023(2) -0.026(3)
C02I 0.049(3) 0.067(4) 0.090(4) -0.013(3) -0.018(3) -0.009(3)
C02J 0.061(3) 0.059(3) 0.062(3) -0.015(3) 0.024(2) -0.014(3)
C02K 0.061(3) 0.067(4) 0.089(4) -0.019(3) -0.015(3) -0.012(3)
C02L 0.129(5) 0.075(4) 0.035(3) -0.005(3) 0.008(3) -0.038(3)
C02M 0.089(4) 0.068(4) 0.072(3) -0.033(3) -0.033(3) -0.016(3)
C02O 0.080(4) 0.051(3) 0.070(3) -0.028(3) -0.016(3) -0.009(3)
C02P 0.056(3) 0.062(4) 0.103(4) 0.010(3) -0.009(3) -0.031(3)
C02Q 0.077(4) 0.045(3) 0.098(4) -0.030(3) -0.022(3) -0.013(3)
C02R 0.081(4) 0.058(3) 0.055(3) 0.002(2) 0.022(3) -0.005(3)
C02S 0.058(4) 0.061(4) 0.141(6) -0.014(4) -0.025(4) -0.015(3)
C02T 0.076(4) 0.075(4) 0.089(4) -0.014(3) -0.033(3) -0.024(3)
C02U 0.102(4) 0.047(3) 0.078(4) -0.011(3) -0.017(3) -0.013(3)
C71 0.078(4) 0.128(5) 0.059(3) -0.011(3) 0.024(3) -0.039(4)
C02W 0.065(4) 0.079(4) 0.088(4) -0.018(3) -0.018(3) -0.027(3)
C02X 0.078(4) 0.056(3) 0.081(4) -0.018(3) 0.021(3) -0.010(3)
C02Y 0.154(6) 0.088(5) 0.040(3) -0.019(3) -0.004(3) 0.029(4)
C02Z 0.105(5) 0.071(4) 0.090(4) -0.051(3) 0.022(3) -0.036(3)
C75 0.110(5) 0.062(4) 0.081(5) -0.004(3) 0.039(4) -0.030(4)
C031 0.121(5) 0.071(4) 0.045(3) -0.010(3) 0.017(3) 0.012(3)
C032 0.083(4) 0.056(3) 0.090(4) -0.032(3) -0.058(3) 0.001(3)
C70 0.086(4) 0.097(5) 0.077(4) -0.025(3) 0.042(3) -0.004(3)
C035 0.065(4) 0.055(4) 0.138(6) 0.011(3) -0.027(4) -0.033(3)
C60 0.118(5) 0.057(4) 0.124(5) -0.036(3) -0.054(4) 0.011(3)
C037 0.095(4) 0.085(4) 0.078(4) -0.016(3) 0.044(3) -0.047(4)
C038 0.077(4) 0.071(4) 0.117(5) -0.022(4) -0.022(4) -0.004(3)
C03A 0.163(6) 0.093(4) 0.065(4) -0.035(3) 0.043(4) -0.083(4)
C03B 0.083(4) 0.073(4) 0.126(5) -0.046(4) -0.057(4) 0.011(3)
C58 0.166(6) 0.053(4) 0.088(4) -0.006(3) -0.022(4) -0.012(4)
C03D 0.113(5) 0.091(5) 0.120(5) -0.075(4) 0.064(4) -0.044(4)
C57 0.138(6) 0.066(4) 0.099(5) -0.014(3) 0.003(4) -0.046(4)
C56 0.169(6) 0.067(4) 0.076(4) -0.006(3) -0.034(4) -0.023(4)
C69 0.086(4) 0.124(5) 0.059(3) -0.010(3) 0.021(3) -0.025(4)
C03H 0.195(7) 0.106(5) 0.052(4) -0.015(3) 0.039(4) -0.078(5)
C59 0.100(5) 0.080(4) 0.162(6) -0.021(4) -0.060(5) -0.003(4)
C63 0.138(6) 0.061(4) 0.125(5) -0.032(4) -0.048(4) -0.022(4)
C66 0.076(4) 0.151(6) 0.087(4) -0.050(4) 0.042(3) -0.017(4)
C61 0.165(7) 0.082(4) 0.072(4) -0.012(3) -0.018(4) 0.008(4)
C03M 0.072(5) 0.064(5) 0.041(4) -0.010(3) -0.014(4) -0.029(4)
C62 0.68(3) 0.146(9) 0.164(9) -0.095(8) -0.229(15) 0.036(13)
C03O 0.062(4) 0.059(4) 0.054(4) -0.021(3) -0.002(3) -0.013(3)
C03P 0.063(4) 0.074(5) 0.039(4) -0.008(3) -0.014(3) -0.020(4)
C03Q 0.178(7) 0.100(5) 0.044(3) -0.011(4) 0.009(4) 0.045(5)
C67 0.114(5) 0.139(6) 0.141(6) -0.090(5) 0.057(4) -0.042(5)
C03S 0.133(6) 0.119(5) 0.069(4) 0.017(4) -0.023(4) -0.055(4)
C55 0.138(6) 0.157(7) 0.087(5) -0.005(5) -0.023(4) 0.087(5)
C53 0.060(4) 0.198(8) 0.110(5) -0.050(5) -0.018(4) 0.037(5)
C52 0.159(7) 0.160(7) 0.264(10) -0.138(7) 0.088(7) -0.131(6)
C68 0.123(6) 0.323(11) 0.081(5) -0.136(6) -0.005(4) 0.017(6)
C51 0.156(7) 0.118(6) 0.270(11) -0.125(7) -0.026(7) -0.041(5)
C54 0.130(6) 0.080(5) 0.202(8) -0.028(5) -0.062(6) 0.006(4)
C77 0.098(9) 0.036(6) 0.101(10) -0.012(5) 0.017(7) -0.008(5)
C50 0.313(12) 0.238(9) 0.090(5) -0.096(6) 0.028(6) -0.171(9)
C76 0.140(12) 0.075(8) 0.095(9) 0.037(6) -0.015(9) -0.064(9)
C78 0.095(8) 0.067(6) 0.086(8) 0.011(5) 0.024(5) -0.042(5)
C64 0.168(7) 0.064(4) 0.134(6) -0.037(4) -0.094(5) -0.003(4)
C65 0.123(7) 0.135(8) 0.63(3) -0.204(12) -0.128(11) -0.015(6)
C3AA 0.051(10) 0.024(8) 0.034(8) 0.000(6) 0.005(7) -0.013(7)
C6 0.048(10) 0.051(10) 0.023(7) 0.004(7) -0.005(6) -0.012(8)
C2AA 0.055(10) 0.041(10) 0.026(8) -0.012(7) 0.000(7) -0.021(9)
C72 0.24(3) 0.17(2) 0.075(15) 0.008(13) 0.052(19) -0.15(2)
C73 0.25(3) 0.111(17) 0.15(2) -0.033(15) 0.14(2) -0.10(2)
C74 0.26(4) 0.17(3) 0.106(18) -0.010(19) 0.02(2) -0.16(3)

loop_
_atom_type_symbol
_atom_type_description
_atom_type_scat_dispersion_real
_atom_type_scat_dispersion_imag
_atom_type_scat_source
C C 0.0033 0.0016 'International Tables Vol C Tables 4.2.6.8 and 6.1.1.4'
H H 0.0000 0.0000 'International Tables Vol C Tables 4.2.6.8 and 6.1.1.4'
Cl Cl 0.1484 0.1585 'International Tables Vol C Tables 4.2.6.8 and 6.1.1.4'
N N 0.0061 0.0033 'International Tables Vol C Tables 4.2.6.8 and 6.1.1.4'

loop_
_geom_angle_atom_site_label_1
_geom_angle_atom_site_label_2
_geom_angle_atom_site_label_3
_geom_angle
C00S N004 C00X 119.2(3)
C018 N005 C015 120.4(4)
C00M N006 H006 125.7
C00Q N006 H006 125.7
C00Q N006 C00M 108.5(3)
C00Y N007 C010 120.0(4)
C00I N008 H008 125.5
C00K N008 H008 125.5
C00K N008 C00I 109.1(3)
C00J N009 H009 124.9
C01S N009 H009 124.9
C01S N009 C00J 110.2(3)
C016 N00A C021 118.7(4)
C00G N00B H00B 125.7
C00G N00B C00H 108.6(3)
C00H N00B H00B 125.7
C00T N00C C013 120.6(3)
C01Q N00D C01Z 120.3(4)
C024 N00E C029 118.5(4)
C03B N00F C02M 119.6(4)
N00B C00G C00P 109.0(4)
N00B C00G C011 129.5(4)
C011 C00G C00P 121.5(4)
N00B C00H C00L 109.7(4)
N00B C00H C01X 128.2(4)
C00L C00H C01X 122.1(4)
N008 C00I C00Z 128.4(4)
C00W C00I N008 108.6(3)
C00W C00I C00Z 123.0(4)
N009 C00J C00V 131.1(4)
N009 C00J C01J 107.8(4)
C00V C00J C01J 121.1(4)
N008 C00K C00R 109.6(3)
N008 C00K C00U 128.8(4)
C00R C00K C00U 121.6(4)
C00H C00L C00P 106.4(4)
C00H C00L C01K 119.4(4)
C01K C00L C00P 134.1(4)
N006 C00M C017 109.5(4)
N006 C00M C01G 129.5(4)
C017 C00M C01G 120.9(4)
C00O C00N H00N 110.2
C00X C00N H00N 110.2
C00X C00N C00O 116.7(3)
C00X C00N C01A 118.1(3)
C01A C00N H00N 110.2
C01A C00N C00O 89.8(3)
C00N C00O H00O 110.0
C00N C00O C01C 89.0(3)
C015 C00O C00N 120.3(3)
C015 C00O H00O 110.0
C015 C00O C01C 115.7(3)
C01C C00O H00O 110.0
C00G C00P C00L 106.1(4)
C012 C00P C00G 120.0(4)
C012 C00P C00L 133.9(4)
N006 C00Q C019 128.1(4)
N006 C00Q C01E 110.0(4)
C01E C00Q C019 121.9(4)
C00K C00R C00W 105.6(4)
C01U C00R C00K 120.0(4)
C01U C00R C00W 134.2(4)
N004 C00S C00V 115.7(4)
N004 C00S C02G 120.7(4)
C02G C00S C00V 123.6(4)
N00C C00T C00U 117.4(3)
N00C C00T C014 121.9(4)
C014 C00T C00U 120.7(4)
C00K C00U C00T 121.4(4)
C01B C00U C00K 115.8(4)
C01B C00U C00T 122.7(4)
C00J C00V C00S 121.8(4)
C01T C00V C00J 116.7(4)
C01T C00V C00S 121.4(4)
C00I C00W C00R 107.1(4)
C00I C00W C022 119.0(4)
C022 C00W C00R 133.9(4)
N004 C00X C00N 115.7(3)
N004 C00X C02A 121.9(4)
C02A C00X C00N 122.4(4)
N007 C00Y C01A 114.7(4)
N007 C00Y C02L 123.5(4)
C02L C00Y C01A 121.8(4)
C00I C00Z C02M 124.4(4)
C01R C00Z C00I 115.1(4)
C01R C00Z C02M 120.5(4)
N007 C010 C01G 117.9(4)
N007 C010 C03A 119.2(4)
C03A C010 C01G 122.9(4)
C00G C011 C01Q 122.5(4)
C00G C011 C01V 115.5(4)
C01V C011 C01Q 121.9(4)
C00P C012 H012 119.8
C01N C012 C00P 120.4(4)
C01N C012 H012 119.8
N00C C013 C01D 121.5(4)
N00C C013 C01Y 117.2(4)
C01D C013 C01Y 121.4(4)
C00T C014 H014 121.6
C01F C014 C00T 116.8(4)
C01F C014 H014 121.6
N005 C015 C00O 116.1(4)
N005 C015 C02J 121.0(4)
C02J C015 C00O 122.8(4)
N00A C016 C01C 115.2(4)
N00A C016 C01L 122.1(4)
C01L C016 C01C 122.6(4)
C00M C017 C01E 105.4(4)
C025 C017 C00M 119.9(4)
C025 C017 C01E 134.7(5)
N005 C018 C019 117.6(4)
N005 C018 C02X 121.2(4)
C02X C018 C019 121.3(4)
C00Q C019 C018 121.9(4)
C01W C019 C00Q 114.7(4)
C01W C019 C018 123.4(4)
C00N C01A H01A 110.0
C00N C01A C01C 90.1(3)
C00Y C01A C00N 118.8(3)
C00Y C01A H01A 110.0
C00Y C01A C01C 116.4(3)
C01C C01A H01A 110.0
C00U C01B H01B 118.1
C00U C01B C01H 123.7(4)
C01H C01B H01B 118.1
C00O C01C H01C 109.9
C016 C01C C00O 117.6(3)
C016 C01C C01A 119.7(4)
C016 C01C H01C 109.9
C01A C01C C00O 88.2(3)
C01A C01C H01C 109.9
C013 C01D H01D 121.5
C01F C01D C013 117.0(4)
C01F C01D H01D 121.5
C00Q C01E C017 106.5(4)
C02B C01E C00Q 120.5(4)
C02B C01E C017 132.9(4)
C014 C01F H01F 118.9
C01D C01F C014 122.2(4)
C01D C01F H01F 118.9
C00M C01G C010 121.4(4)
C023 C01G C00M 115.5(4)
C023 C01G C010 123.1(4)
C01B C01H C02O 118.1(4)
C01U C01H C01B 117.2(4)
C01U C01H C02O 124.7(4)
C01S C01I C021 121.8(4)
C02C C01I C01S 115.6(4)
C02C C01I C021 122.6(4)
C00J C01J C01P 105.7(4)
C020 C01J C00J 119.6(4)
C020 C01J C01P 134.6(4)
C00L C01K H01K 119.3
C026 C01K C00L 121.3(4)
C026 C01K H01K 119.3
C016 C01L H01L 120.6
C016 C01L C02W 118.8(4)
C02W C01L H01L 120.6
C012 C01N C01V 118.7(4)
C012 C01N C02R 123.1(4)
C01V C01N C02R 118.1(4)
C01R C01O C64 118.3(4)
C022 C01O C01R 118.5(4)
C022 C01O C64 123.1(4)
C01S C01P C01J 107.4(4)
C01S C01P C02E 120.9(4)
C02E C01P C01J 131.7(4)
N00D C01Q C011 115.2(4)
N00D C01Q C02P 120.9(4)
C02P C01Q C011 123.9(5)
C00Z C01R H01R 118.2
C01O C01R C00Z 123.6(4)
C01O C01R H01R 118.2
N009 C01S C01I 129.8(4)
N009 C01S C01P 108.9(4)
C01P C01S C01I 121.3(4)
C00V C01T H01T 117.9
C00V C01T C028 124.2(4)
C028 C01T H01T 117.9
C00R C01U C01H 121.5(4)
C00R C01U H01U 119.2
C01H C01U H01U 119.2
C011 C01V H01V 118.0
C01N C01V C011 124.0(4)
C01N C01V H01V 118.0
C019 C01W H01W 117.1
C019 C01W C027 125.8(4)
C027 C01W H01W 117.1
C00H C01X C024 122.0(4)
C02H C01X C00H 114.7(4)
C02H C01X C024 123.3(4)
C013 C01Y H01Y 111.0
C013 C01Y C02F 116.1(4)
C013 C01Y C02Q 117.4(4)
C02F C01Y H01Y 111.0
C02Q C01Y H01Y 111.0
C02Q C01Y C02F 88.7(3)
N00D C01Z C02Q 116.7(5)
N00D C01Z C02S 121.0(6)
C02S C01Z C02Q 122.3(5)
C01J C020 H020 119.6
C028 C020 C01J 120.7(4)
C028 C020 H020 119.6
N00A C021 C01I 115.9(4)
N00A C021 C02I 121.5(4)
C02I C021 C01I 122.6(4)
C00W C022 H022 119.7
C01O C022 C00W 120.6(4)
C01O C022 H022 119.7
C01G C023 H023 117.9
C01G C023 C02D 124.1(5)
C02D C023 H023 117.9
N00E C024 C01X 117.4(4)
N00E C024 C031 120.6(4)
C031 C024 C01X 122.0(5)
C017 C025 H025 118.9
C02D C025 C017 122.1(5)
C02D C025 H025 118.9
C01K C026 C02H 117.4(4)
C01K C026 C75 123.1(5)
C02H C026 C75 119.5(5)
C01W C027 C02B 116.8(4)
C01W C027 C02U 121.0(5)
C02B C027 C02U 122.2(5)
C01T C028 C02Z 121.1(4)
C020 C028 C01T 117.7(4)
C020 C028 C02Z 121.2(5)
N00E C029 C02F 113.1(4)
N00E C029 C02Y 125.0(5)
C02Y C029 C02F 121.7(5)
C00X C02A H02A 119.6
C00X C02A C02T 120.8(5)
C02T C02A H02A 119.6
C01E C02B C027 120.3(4)
C01E C02B H02B 119.8
C027 C02B H02B 119.8
C01I C02C H02C 117.6
C01I C02C C02K 124.7(5)
C02K C02C H02C 117.6
C023 C02D C03D 117.7(5)
C025 C02D C023 117.4(4)
C025 C02D C03D 124.9(5)
C01P C02E H02E 120.5
C02K C02E C01P 119.1(5)
C02K C02E H02E 120.5
C01Y C02F H02F 109.7
C029 C02F C01Y 120.3(4)
C029 C02F H02F 109.7
C029 C02F C032 118.2(4)
C032 C02F C01Y 87.3(4)
C032 C02F H02F 109.7
C00S C02G H02G 120.2
C00S C02G C02T 119.7(4)
C02T C02G H02G 120.2
C01X C02H C026 124.9(4)
C01X C02H H02H 117.6
C026 C02H H02H 117.6
C021 C02I H02I 120.7
C02W C02I C021 118.7(5)
C02W C02I H02I 120.7
C015 C02J H02J 120.6
C015 C02J C037 118.7(4)
C037 C02J H02J 120.6
C02C C02K C038 120.7(5)
C02E C02K C02C 118.4(5)
C02E C02K C038 120.8(5)
C00Y C02L H02L 121.6
C00Y C02L C03H 116.9(5)
C03H C02L H02L 121.6
N00F C02M C00Z 115.6(4)
N00F C02M C03M 119.5(5)
N00F C02M C2AA 111.6(6)
C00Z C02M C2AA 120.5(6)
C03M C02M C00Z 123.7(4)
C01H C02O C60 112.3(4)
C01H C02O C59 112.1(4)
C01H C02O C61 109.8(4)
C60 C02O C59 107.6(5)
C60 C02O C61 108.2(4)
C61 C02O C59 106.5(5)
C01Q C02P H02P 120.9
C01Q C02P C035 118.2(5)
C035 C02P H02P 120.9
C01Y C02Q H02Q 110.7
C01Y C02Q C032 91.1(4)
C01Z C02Q C01Y 114.4(4)
C01Z C02Q H02Q 110.7
C01Z C02Q C032 117.8(4)
C032 C02Q H02Q 110.7
C01N C02R C71 109.1(4)
C01N C02R C70 111.8(4)
C01N C02R C69 108.9(4)
C70 C02R C71 109.2(4)
C70 C02R C69 106.9(4)
C69 C02R C71 111.0(4)
C01Z C02S H02S 120.0
C01Z C02S C035 120.0(6)
C035 C02S H02S 120.0
C02A C02T C02G 117.6(4)
C02A C02T H02T 121.2
C02G C02T H02T 121.2
C027 C02U C57 108.2(4)
C027 C02U C56 109.4(4)
C58 C02U C027 114.2(5)
C58 C02U C57 108.0(5)
C58 C02U C56 108.4(4)
C56 C02U C57 108.4(5)
C02R C71 H71A 109.5
C02R C71 H71B 109.5
C02R C71 H71C 109.5
H71A C71 H71B 109.5
H71A C71 H71C 109.5
H71B C71 H71C 109.5
C01L C02W H02W 119.9
C02I C02W C01L 120.2(4)
C02I C02W H02W 119.9
C018 C02X H02X 121.2
C037 C02X C018 117.6(5)
C037 C02X H02X 121.2
C029 C02Y H02Y 121.9
C029 C02Y C03Q 116.1(5)
C03Q C02Y H02Y 121.9
C028 C02Z C51 111.6(5)
C52 C02Z C028 110.1(4)
C52 C02Z C51 108.0(6)
C50 C02Z C028 110.3(5)
C50 C02Z C52 112.3(6)
C50 C02Z C51 104.4(6)
C026 C75 C77 113.1(6)
C026 C75 C78 109.2(5)
C026 C75 C73 100.4(8)
C77 C75 C78 103.4(7)
C76 C75 C026 112.8(7)
C76 C75 C77 107.1(9)
C76 C75 C78 110.8(8)
C72 C75 C026 114.1(9)
C72 C75 C73 102.6(14)
C74 C75 C026 106.5(10)
C74 C75 C72 123.5(15)
C74 C75 C73 106.9(16)
C024 C031 H031 120.9
C03Q C031 C024 118.2(5)
C03Q C031 H031 120.9
C02F C032 H032 110.4
C02Q C032 C02F 89.3(3)
C02Q C032 H032 110.4
C03B C032 C02F 114.4(4)
C03B C032 C02Q 120.2(4)
C03B C032 H032 110.4
C02R C70 H70A 109.5
C02R C70 H70B 109.5
C02R C70 H70C 109.5
H70A C70 H70B 109.5
H70A C70 H70C 109.5
H70B C70 H70C 109.5
C02P C035 H035 120.2
C02S C035 C02P 119.7(5)
C02S C035 H035 120.2
C02O C60 H60A 109.5
C02O C60 H60B 109.5
C02O C60 H60C 109.5
H60A C60 H60B 109.5
H60A C60 H60C 109.5
H60B C60 H60C 109.5
C02J C037 H037 119.5
C02X C037 C02J 121.0(5)
C02X C037 H037 119.5
C02K C038 C54 112.3(5)
C55 C038 C02K 111.2(5)
C55 C038 C53 109.4(6)
C55 C038 C54 112.7(6)
C53 C038 C02K 109.7(5)
C53 C038 C54 101.0(6)
C010 C03A H03A 120.3
C03H C03A C010 119.3(5)
C03H C03A H03A 120.3
N00F C03B C032 115.6(4)
N00F C03B H03B 105.9
N00F C03B C03O 120.9(5)
N00F C03B C6 111.6(6)
C032 C03B H03B 105.9
C032 C03B C6 111.2(6)
C03O C03B C032 122.4(5)
C6 C03B H03B 105.9
C02U C58 H58A 109.5
C02U C58 H58B 109.5
C02U C58 H58C 109.5
H58A C58 H58B 109.5
H58A C58 H58C 109.5
H58B C58 H58C 109.5
C02D C03D C67 110.3(5)
C02D C03D C68 109.6(5)
C66 C03D C02D 110.2(4)
C66 C03D C67 102.8(5)
C66 C03D C68 115.1(6)
C68 C03D C67 108.6(5)
C02U C57 H57A 109.5
C02U C57 H57B 109.5
C02U C57 H57C 109.5
H57A C57 H57B 109.5
H57A C57 H57C 109.5
H57B C57 H57C 109.5
C02U C56 H56A 109.5
C02U C56 H56B 109.5
C02U C56 H56C 109.5
H56A C56 H56B 109.5
H56A C56 H56C 109.5
H56B C56 H56C 109.5
C02R C69 H69A 109.5
C02R C69 H69B 109.5
C02R C69 H69C 109.5
H69A C69 H69B 109.5
H69A C69 H69C 109.5
H69B C69 H69C 109.5
C02L C03H C03A 121.0(5)
C02L C03H H03H 119.5
C03A C03H H03H 119.5
C02O C59 H59A 109.5
C02O C59 H59B 109.5
C02O C59 H59C 109.5
H59A C59 H59B 109.5
H59A C59 H59C 109.5
H59B C59 H59C 109.5
H63A C63 H63B 109.5
H63A C63 H63C 109.5
H63B C63 H63C 109.5
C64 C63 H63A 109.5
C64 C63 H63B 109.5
C64 C63 H63C 109.5
C03D C66 H66A 109.5
C03D C66 H66B 109.5
C03D C66 H66C 109.5
H66A C66 H66B 109.5
H66A C66 H66C 109.5
H66B C66 H66C 109.5
C02O C61 H61A 109.5
C02O C61 H61B 109.5
C02O C61 H61C 109.5
H61A C61 H61B 109.5
H61A C61 H61C 109.5
H61B C61 H61C 109.5
C02M C03M H03M 120.0
C03P C03M C02M 120.0(5)
C03P C03M H03M 120.0
H62A C62 H62B 109.5
H62A C62 H62C 109.5
H62B C62 H62C 109.5
C64 C62 H62A 109.5
C64 C62 H62B 109.5
C64 C62 H62C 109.5
C03B C03O H03O 121.2
C03P C03O C03B 117.5(5)
C03P C03O H03O 121.2
C03M C03P C03O 120.9(5)
C03M C03P H03P 119.5
C03O C03P H03P 119.5
C02Y C03Q H03Q 119.3
C031 C03Q C02Y 121.4(6)
C031 C03Q H03Q 119.3
C03D C67 H67A 109.5
C03D C67 H67B 109.5
C03D C67 H67C 109.5
H67A C67 H67B 109.5
H67A C67 H67C 109.5
H67B C67 H67C 109.5
Cl01 C03S Cl02 109.7(4)
Cl01 C03S Cl03 112.3(3)
Cl01 C03S H03S 108.5
Cl02 C03S H03S 108.5
Cl03 C03S Cl02 109.4(3)
Cl03 C03S H03S 108.5
C038 C55 H55A 109.5
C038 C55 H55B 109.5
C038 C55 H55C 109.5
H55A C55 H55B 109.5
H55A C55 H55C 109.5
H55B C55 H55C 109.5
C038 C53 H53A 109.5
C038 C53 H53B 109.5
C038 C53 H53C 109.5
H53A C53 H53B 109.5
H53A C53 H53C 109.5
H53B C53 H53C 109.5
C02Z C52 H52A 109.5
C02Z C52 H52B 109.5
C02Z C52 H52C 109.5
H52A C52 H52B 109.5
H52A C52 H52C 109.5
H52B C52 H52C 109.5
C03D C68 H68A 109.5
C03D C68 H68B 109.5
C03D C68 H68C 109.5
H68A C68 H68B 109.5
H68A C68 H68C 109.5
H68B C68 H68C 109.5
C02Z C51 H51A 109.5
C02Z C51 H51B 109.5
C02Z C51 H51C 109.5
H51A C51 H51B 109.5
H51A C51 H51C 109.5
H51B C51 H51C 109.5
C038 C54 H54A 109.5
C038 C54 H54B 109.5
C038 C54 H54C 109.5
H54A C54 H54B 109.5
H54A C54 H54C 109.5
H54B C54 H54C 109.5
C75 C77 H77A 109.5
C75 C77 H77B 109.5
C75 C77 H77C 109.5
H77A C77 H77B 109.5
H77A C77 H77C 109.5
H77B C77 H77C 109.5
C02Z C50 H50A 109.5
C02Z C50 H50B 109.5
C02Z C50 H50C 109.5
H50A C50 H50B 109.5
H50A C50 H50C 109.5
H50B C50 H50C 109.5
C75 C76 H76A 109.5
C75 C76 H76B 109.5
C75 C76 H76C 109.5
H76A C76 H76B 109.5
H76A C76 H76C 109.5
H76B C76 H76C 109.5
C75 C78 H78A 109.5
C75 C78 H78B 109.5
C75 C78 H78C 109.5
H78A C78 H78B 109.5
H78A C78 H78C 109.5
H78B C78 H78C 109.5
C63 C64 C01O 114.9(5)
C63 C64 C62 111.8(7)
C63 C64 C65 107.3(7)
C62 C64 C01O 109.4(7)
C65 C64 C01O 109.6(7)
C65 C64 C62 103.1(7)
C64 C65 H65A 109.5
C64 C65 H65B 109.5
C64 C65 H65C 109.5
H65A C65 H65B 109.5
H65A C65 H65C 109.5
H65B C65 H65C 109.5
C6 C3AA H3AA 120.1
C2AA C3AA H3AA 120.1
C2AA C3AA C6 119.9(13)
C03B C6 H6A 109.7
C03B C6 H6B 109.7
C3AA C6 C03B 109.7(11)
C3AA C6 H6A 109.7
C3AA C6 H6B 109.7
H6A C6 H6B 108.2
C02M C2AA H2AA 116.7
C3AA C2AA C02M 126.6(12)
C3AA C2AA H2AA 116.7
C75 C72 H72A 109.5
C75 C72 H72B 109.5
C75 C72 H72C 109.5
H72A C72 H72B 109.5
H72A C72 H72C 109.5
H72B C72 H72C 109.5
C75 C73 H73A 109.5
C75 C73 H73B 109.5
C75 C73 H73C 109.5
H73A C73 H73B 109.5
H73A C73 H73C 109.5
H73B C73 H73C 109.5
C75 C74 H74A 109.5
C75 C74 H74B 109.5
C75 C74 H74C 109.5
H74A C74 H74B 109.5
H74A C74 H74C 109.5
H74B C74 H74C 109.5

loop_
_geom_bond_atom_site_label_1
_geom_bond_atom_site_label_2
_geom_bond_distance
Cl01 C03S 1.697(6)
Cl02 C03S 1.782(6)
Cl03 C03S 1.728(6)
N004 C00S 1.347(5)
N004 C00X 1.349(5)
N005 C015 1.349(5)
N005 C018 1.337(5)
N006 H006 0.8800
N006 C00M 1.366(4)
N006 C00Q 1.362(5)
N007 C00Y 1.352(5)
N007 C010 1.367(5)
N008 H008 0.8800
N008 C00I 1.390(4)
N008 C00K 1.361(4)
N009 H009 0.8800
N009 C00J 1.379(5)
N009 C01S 1.362(5)
N00A C016 1.344(5)
N00A C021 1.357(5)
N00B H00B 0.8800
N00B C00G 1.370(5)
N00B C00H 1.379(5)
N00C C00T 1.325(5)
N00C C013 1.344(5)
N00D C01Q 1.345(5)
N00D C01Z 1.358(5)
N00E C024 1.340(5)
N00E C029 1.339(5)
N00F C02M 1.383(5)
N00F C03B 1.328(5)
C00G C00P 1.416(5)
C00G C011 1.399(5)
C00H C00L 1.392(5)
C00H C01X 1.430(6)
C00I C00W 1.384(5)
C00I C00Z 1.409(5)
C00J C00V 1.387(5)
C00J C01J 1.423(5)
C00K C00R 1.399(5)
C00K C00U 1.421(5)
C00L C00P 1.444(5)
C00L C01K 1.406(5)
C00M C017 1.417(5)
C00M C01G 1.428(6)
C00N H00N 1.0000
C00N C00O 1.560(5)
C00N C00X 1.509(5)
C00N C01A 1.550(5)
C00O H00O 1.0000
C00O C015 1.489(5)
C00O C01C 1.588(5)
C00P C012 1.398(5)
C00Q C019 1.421(6)
C00Q C01E 1.395(5)
C00R C00W 1.458(5)
C00R C01U 1.369(5)
C00S C00V 1.497(6)
C00S C02G 1.390(6)
C00T C00U 1.478(5)
C00T C014 1.403(5)
C00U C01B 1.394(5)
C00V C01T 1.381(5)
C00W C022 1.400(5)
C00X C02A 1.353(6)
C00Y C01A 1.507(5)
C00Y C02L 1.376(6)
C00Z C01R 1.398(5)
C00Z C02M 1.449(6)
C010 C01G 1.463(6)
C010 C03A 1.405(6)
C011 C01Q 1.490(6)
C011 C01V 1.412(6)
C012 H012 0.9500
C012 C01N 1.367(5)
C013 C01D 1.407(5)
C013 C01Y 1.485(5)
C014 H014 0.9500
C014 C01F 1.390(5)
C015 C02J 1.376(5)
C016 C01C 1.495(5)
C016 C01L 1.365(5)
C017 C01E 1.440(6)
C017 C025 1.383(6)
C018 C019 1.469(5)
C018 C02X 1.413(6)
C019 C01W 1.397(5)
C01A H01A 1.0000
C01A C01C 1.568(5)
C01B H01B 0.9500
C01B C01H 1.416(5)
C01C H01C 1.0000
C01D H01D 0.9500
C01D C01F 1.370(5)
C01E C02B 1.389(6)
C01F H01F 0.9500
C01G C023 1.408(6)
C01H C01U 1.398(5)
C01H C02O 1.503(6)
C01I C01S 1.415(6)
C01I C021 1.480(6)
C01I C02C 1.389(6)
C01J C01P 1.447(6)
C01J C020 1.392(5)
C01K H01K 0.9500
C01K C026 1.375(6)
C01L H01L 0.9500
C01L C02W 1.383(6)
C01N C01V 1.400(5)
C01N C02R 1.530(6)
C01O C01R 1.399(5)
C01O C022 1.378(6)
C01O C64 1.511(6)
C01P C01S 1.390(5)
C01P C02E 1.410(6)
C01Q C02P 1.384(6)
C01R H01R 0.9500
C01T H01T 0.9500
C01T C028 1.410(6)
C01U H01U 0.9500
C01V H01V 0.9500
C01W H01W 0.9500
C01W C027 1.397(6)
C01X C024 1.468(6)
C01X C02H 1.400(6)
C01Y H01Y 1.0000
C01Y C02F 1.605(6)
C01Y C02Q 1.538(6)
C01Z C02Q 1.527(7)
C01Z C02S 1.356(7)
C020 H020 0.9500
C020 C028 1.377(6)
C021 C02I 1.385(6)
C022 H022 0.9500
C023 H023 0.9500
C023 C02D 1.418(6)
C024 C031 1.411(6)
C025 H025 0.9500
C025 C02D 1.375(7)
C026 C02H 1.406(6)
C026 C75 1.510(7)
C027 C02B 1.413(6)
C027 C02U 1.514(6)
C028 C02Z 1.540(6)
C029 C02F 1.482(6)
C029 C02Y 1.345(7)
C02A H02A 0.9500
C02A C02T 1.373(6)
C02B H02B 0.9500
C02C H02C 0.9500
C02C C02K 1.395(6)
C02D C03D 1.519(6)
C02E H02E 0.9500
C02E C02K 1.388(6)
C02F H02F 1.0000
C02F C032 1.583(7)
C02G H02G 0.9500
C02G C02T 1.396(6)
C02H H02H 0.9500
C02I H02I 0.9500
C02I C02W 1.362(6)
C02J H02J 0.9500
C02J C037 1.386(6)
C02K C038 1.534(7)
C02L H02L 0.9500
C02L C03H 1.386(7)
C02M C03M 1.415(7)
C02M C2AA 1.549(16)
C02O C60 1.514(6)
C02O C59 1.524(7)
C02O C61 1.521(7)
C02P H02P 0.9500
C02P C035 1.401(6)
C02Q H02Q 1.0000
C02Q C032 1.544(7)
C02R C71 1.558(7)
C02R C70 1.539(6)
C02R C69 1.540(6)
C02S H02S 0.9500
C02S C035 1.370(7)
C02T H02T 0.9500
C02U C58 1.513(6)
C02U C57 1.557(7)
C02U C56 1.553(7)
C71 H71A 0.9800
C71 H71B 0.9800
C71 H71C 0.9800
C02W H02W 0.9500
C02X H02X 0.9500
C02X C037 1.364(6)
C02Y H02Y 0.9500
C02Y C03Q 1.399(8)
C02Z C52 1.482(7)
C02Z C51 1.560(8)
C02Z C50 1.467(8)
C75 C77 1.602(13)
C75 C76 1.461(12)
C75 C78 1.662(11)
C75 C72 1.50(2)
C75 C73 1.60(3)
C75 C74 1.45(2)
C031 H031 0.9500
C031 C03Q 1.356(6)
C032 H032 1.0000
C032 C03B 1.482(6)
C70 H70A 0.9800
C70 H70B 0.9800
C70 H70C 0.9800
C035 H035 0.9500
C60 H60A 0.9800
C60 H60B 0.9800
C60 H60C 0.9800
C037 H037 0.9500
C038 C55 1.462(8)
C038 C53 1.501(8)
C038 C54 1.561(7)
C03A H03A 0.9500
C03A C03H 1.393(7)
C03B H03B 1.0000
C03B C03O 1.444(7)
C03B C6 1.771(14)
C58 H58A 0.9800
C58 H58B 0.9800
C58 H58C 0.9800
C03D C66 1.516(7)
C03D C67 1.549(7)
C03D C68 1.525(8)
C57 H57A 0.9800
C57 H57B 0.9800
C57 H57C 0.9800
C56 H56A 0.9800
C56 H56B 0.9800
C56 H56C 0.9800
C69 H69A 0.9800
C69 H69B 0.9800
C69 H69C 0.9800
C03H H03H 0.9500
C59 H59A 0.9800
C59 H59B 0.9800
C59 H59C 0.9800
C63 H63A 0.9800
C63 H63B 0.9800
C63 H63C 0.9800
C63 C64 1.453(6)
C66 H66A 0.9800
C66 H66B 0.9800
C66 H66C 0.9800
C61 H61A 0.9800
C61 H61B 0.9800
C61 H61C 0.9800
C03M H03M 0.9500
C03M C03P 1.348(8)
C62 H62A 0.9800
C62 H62B 0.9800
C62 H62C 0.9800
C62 C64 1.478(12)
C03O H03O 0.9500
C03O C03P 1.376(8)
C03P H03P 0.9500
C03Q H03Q 0.9500
C67 H67A 0.9800
C67 H67B 0.9800
C67 H67C 0.9800
C03S H03S 1.0000
C55 H55A 0.9800
C55 H55B 0.9800
C55 H55C 0.9800
C53 H53A 0.9800
C53 H53B 0.9800
C53 H53C 0.9800
C52 H52A 0.9800
C52 H52B 0.9800
C52 H52C 0.9800
C68 H68A 0.9800
C68 H68B 0.9800
C68 H68C 0.9800
C51 H51A 0.9800
C51 H51B 0.9800
C51 H51C 0.9800
C54 H54A 0.9800
C54 H54B 0.9800
C54 H54C 0.9800
C77 H77A 0.9800
C77 H77B 0.9800
C77 H77C 0.9800
C50 H50A 0.9800
C50 H50B 0.9800
C50 H50C 0.9800
C76 H76A 0.9800
C76 H76B 0.9800
C76 H76C 0.9800
C78 H78A 0.9800
C78 H78B 0.9800
C78 H78C 0.9800
C64 C65 1.474(12)
C65 H65A 0.9800
C65 H65B 0.9800
C65 H65C 0.9800
C3AA H3AA 0.9500
C3AA C6 1.386(17)
C3AA C2AA 1.312(17)
C6 H6A 0.9900
C6 H6B 0.9900
C2AA H2AA 0.9500
C72 H72A 0.9800
C72 H72B 0.9800
C72 H72C 0.9800
C73 H73A 0.9800
C73 H73B 0.9800
C73 H73C 0.9800
C74 H74A 0.9800
C74 H74B 0.9800
C74 H74C 0.9800

loop_
_smtbx_masks_void_nr
_smtbx_masks_void_average_x
_smtbx_masks_void_average_y
_smtbx_masks_void_average_z
_smtbx_masks_void_volume
_smtbx_masks_void_count_electrons
1 0.500 -0.500 0.000 1861.8 359.0
